data_4023971
loop_
_publ_author_name
'Dhevalapally B. Ramachary'
'Mamillapalli Kishor'

_publ_contact_author_address
; 
School of Chemistry
University of Hyderabad
Hyderabad
500046
India
;
_publ_contact_author_email ramsc@uohyd.ernet.in
_publ_contact_author_fax +91-40-23012460
_publ_contact_author_name Dr.D.B.Ramachary
_publ_contact_author_phone +91-40-23134816
_publ_section_title
;
 Organocatalytic Sequential One-Pot Double Cascade Asymmetric
 Synthesis of Wieland-Miescher Ketone Analogues from a
 Knoevenagel/Hydrogenation/Robinson Annulation Sequence:
 Scope and Applications of Organocatalytic Biomimetic Reductions
;
_journal_name_full 'Journal of Organic Chemistry'
_journal_page_first 5056
_journal_page_last 5068
_journal_paper_doi 10.1021/jo070277i
_journal_volume 72
_journal_year 2007
_chemical_absolute_configuration syn
_chemical_formula_sum 'C17 H18 O2'
_chemical_formula_weight 254.31
_chemical_name_systematic
; 
 ? 
;
_space_group_IT_number 19
_symmetry_cell_setting orthorhombic
_symmetry_space_group_name_Hall 'P 2ac 2ab'
_symmetry_space_group_name_H-M 'P 21 21 21'
_atom_sites_solution_hydrogens geom
_atom_sites_solution_primary direct
_atom_sites_solution_secondary difmap
_audit_creation_method SHELXL-97
_cell_angle_alpha 90.00
_cell_angle_beta 90.00
_cell_angle_gamma 90.00
_cell_formula_units_Z 4
_cell_length_a 7.1427(7)
_cell_length_b 13.7344(13)
_cell_length_c 13.9747(14)
_cell_measurement_reflns_used 3715
_cell_measurement_temperature 298(2)
_cell_measurement_theta_max 25.73
_cell_measurement_theta_min 2.92
_cell_volume 1370.9(2)
_computing_cell_refinement 'Bruker SMART'
_computing_data_collection 'Bruker SMART'
_computing_data_reduction 'Bruker SAINT'
_computing_molecular_graphics 'Bruker SHELXTL'
_computing_publication_material 'Bruker SHELXTL'
_computing_structure_refinement 'SHELXL-97 (Sheldrick, 1997)'
_computing_structure_solution 'SHELXS-97 (Sheldrick, 1990)'
_diffrn_ambient_temperature 298(2)
_diffrn_measured_fraction_theta_full 0.999
_diffrn_measured_fraction_theta_max 0.999
_diffrn_measurement_device_type 'CCD area detector'
_diffrn_measurement_method 'phi and omega scans'
_diffrn_radiation_monochromator graphite
_diffrn_radiation_source 'fine-focus sealed tube'
_diffrn_radiation_type MoK\a
_diffrn_radiation_wavelength 0.71073
_diffrn_reflns_av_R_equivalents 0.0238
_diffrn_reflns_av_sigmaI/netI 0.0180
_diffrn_reflns_limit_h_max 8
_diffrn_reflns_limit_h_min -7
_diffrn_reflns_limit_k_max 16
_diffrn_reflns_limit_k_min -16
_diffrn_reflns_limit_l_max 16
_diffrn_reflns_limit_l_min -17
_diffrn_reflns_number 7474
_diffrn_reflns_theta_full 25.88
_diffrn_reflns_theta_max 25.88
_diffrn_reflns_theta_min 2.08
_exptl_absorpt_coefficient_mu 0.079
_exptl_absorpt_correction_T_max 0.9812
_exptl_absorpt_correction_T_min 0.9690
_exptl_absorpt_correction_type none
_exptl_absorpt_process_details SADBS
_exptl_crystal_colour BROWN
_exptl_crystal_density_diffrn 1.232
_exptl_crystal_density_method 'not measured'
_exptl_crystal_description BLOCK
_exptl_crystal_F_000 544
_exptl_crystal_size_max 0.40
_exptl_crystal_size_mid 0.26
_exptl_crystal_size_min 0.24
_refine_diff_density_max 0.093
_refine_diff_density_min -0.125
_refine_diff_density_rms 0.024
_refine_ls_abs_structure_details 'Flack H D (1983), Acta Cryst. A39, 876-881'
_refine_ls_abs_structure_Flack 0(10)
_refine_ls_extinction_coef 0.012(2)
_refine_ls_extinction_expression Fc^*^=kFc[1+0.001xFc^2^\l^3^/sin(2\q)]^-1/4^
_refine_ls_extinction_method SHELXL
_refine_ls_goodness_of_fit_ref 1.050
_refine_ls_hydrogen_treatment constr
_refine_ls_matrix_type full
_refine_ls_number_parameters 173
_refine_ls_number_reflns 1545
_refine_ls_number_restraints 0
_refine_ls_restrained_S_all 1.050
_refine_ls_R_factor_all 0.0404
_refine_ls_R_factor_gt 0.0343
_refine_ls_shift/su_max 0.001
_refine_ls_shift/su_mean 0.000
_refine_ls_structure_factor_coef Fsqd
_refine_ls_weighting_details 'calc w=1/[\s^2^(Fo^2^)+(0.0453P)^2^+0.1032P] where P=(Fo^2^+2Fc^2^)/3'
_refine_ls_weighting_scheme calc
_refine_ls_wR_factor_gt 0.0832
_refine_ls_wR_factor_ref 0.0873
_reflns_number_gt 1352
_reflns_number_total 1545
_reflns_threshold_expression >2sigma(I)
_cod_data_source_file jo070277isi20070209_033826.cif
_cod_data_source_block DBR-10aa
_cod_depositor_comments
;
The following automatic conversions were performed:
'_symmetry_cell_setting' value 'Orthorhombic' changed to 'orthorhombic'
according to '/home/saulius/struct/CIF-dictionaries/cif_core.dic'
dictionary named 'cif_core.dic' version 2.4.1 from 2010-06-29.

Automatic conversion script
Id: cif_fix_enum 1527 2010-12-29 10:47:43Z saulius 
;
_cod_database_code 4023971

loop_
_symmetry_equiv_pos_as_xyz
'x, y, z'
'-x+1/2, -y, z+1/2'
'-x, y+1/2, -z+1/2'
'x+1/2, -y+1/2, -z'

loop_
_atom_site_label
_atom_site_type_symbol
_atom_site_fract_x
_atom_site_fract_y
_atom_site_fract_z
_atom_site_U_iso_or_equiv
_atom_site_adp_type
_atom_site_occupancy
_atom_site_symmetry_multiplicity
_atom_site_calc_flag
_atom_site_refinement_flags
_atom_site_disorder_assembly
_atom_site_disorder_group
C1 C 0.1744(3) 1.03460(14) 0.22787(14) 0.0506(5) Uani 1 1 d . . .
O1 O 0.0235(2) 1.06225(10) 0.20014(12) 0.0673(4) Uani 1 1 d . . .
C2 C 0.3207(3) 1.10474(16) 0.26217(17) 0.0681(6) Uani 1 1 d . . .
H2A H 0.3426 1.0951 0.3300 0.082 Uiso 1 1 calc R . .
H2B H 0.2775 1.1710 0.2527 0.082 Uiso 1 1 calc R . .
C3 C 0.5020(3) 1.08873(17) 0.20717(19) 0.0732(7) Uani 1 1 d . . .
H3A H 0.5977 1.1325 0.2311 0.088 Uiso 1 1 calc R . .
H3B H 0.4822 1.1030 0.1399 0.088 Uiso 1 1 calc R . .
C4 C 0.5671(3) 0.98384(17) 0.21846(17) 0.0660(6) Uani 1 1 d . . .
H4A H 0.6794 0.9741 0.1806 0.079 Uiso 1 1 calc R . .
H4B H 0.5989 0.9722 0.2850 0.079 Uiso 1 1 calc R . .
C5 C 0.4219(3) 0.91215(14) 0.18795(13) 0.0506(5) Uani 1 1 d . . .
C6 C 0.4628(3) 0.83803(15) 0.12959(15) 0.0605(6) Uani 1 1 d . . .
H6 H 0.5838 0.8349 0.1051 0.073 Uiso 1 1 calc R . .
C7 C 0.3327(4) 0.76206(15) 0.10154(16) 0.0651(6) Uani 1 1 d . . .
O7 O 0.3801(3) 0.69628(12) 0.04871(14) 0.1030(7) Uani 1 1 d . . .
C8 C 0.1412(3) 0.76675(14) 0.14443(15) 0.0583(5) Uani 1 1 d . . .
H8A H 0.1392 0.7290 0.2031 0.070 Uiso 1 1 calc R . .
H8B H 0.0520 0.7379 0.1004 0.070 Uiso 1 1 calc R . .
C9 C 0.0822(3) 0.87092(14) 0.16621(14) 0.0512(5) Uani 1 1 d . . .
H9A H -0.0369 0.8699 0.1995 0.061 Uiso 1 1 calc R . .
H9B H 0.0643 0.9055 0.1064 0.061 Uiso 1 1 calc R . .
C10 C 0.2243(2) 0.92587(13) 0.22682(13) 0.0450(4) Uani 1 1 d . . .
C11 C 0.2258(3) 0.88859(15) 0.33345(13) 0.0542(5) Uani 1 1 d . . .
H11A H 0.2733 0.8224 0.3342 0.065 Uiso 1 1 calc R . .
H11B H 0.3124 0.9285 0.3698 0.065 Uiso 1 1 calc R . .
C12 C 0.0389(3) 0.88989(14) 0.38328(13) 0.0492(5) Uani 1 1 d . . .
C13 C -0.0653(4) 0.80567(15) 0.39189(15) 0.0602(6) Uani 1 1 d . . .
H13 H -0.0206 0.7480 0.3655 0.072 Uiso 1 1 calc R . .
C14 C -0.2354(4) 0.80583(18) 0.43926(16) 0.0710(7) Uani 1 1 d . . .
H14 H -0.3030 0.7482 0.4448 0.085 Uiso 1 1 calc R . .
C15 C -0.3050(3) 0.88934(18) 0.47790(15) 0.0681(6) Uani 1 1 d . . .
H15 H -0.4190 0.8889 0.5100 0.082 Uiso 1 1 calc R . .
C16 C -0.2053(4) 0.97368(17) 0.46899(15) 0.0669(6) Uani 1 1 d . . .
H16 H -0.2531 1.0313 0.4940 0.080 Uiso 1 1 calc R . .
C17 C -0.0342(3) 0.97419(15) 0.42314(15) 0.0601(6) Uani 1 1 d . . .
H17 H 0.0331 1.0320 0.4189 0.072 Uiso 1 1 calc R . .

loop_
_atom_site_aniso_label
_atom_site_aniso_U_11
_atom_site_aniso_U_22
_atom_site_aniso_U_33
_atom_site_aniso_U_23
_atom_site_aniso_U_13
_atom_site_aniso_U_12
C1 0.0471(11) 0.0540(10) 0.0507(10) 0.0010(9) 0.0020(10) -0.0008(9)
O1 0.0562(9) 0.0558(8) 0.0900(10) 0.0067(8) -0.0089(9) 0.0104(7)
C2 0.0640(14) 0.0605(12) 0.0799(15) -0.0145(11) -0.0004(12) -0.0080(11)
C3 0.0601(14) 0.0714(14) 0.0880(16) -0.0147(13) 0.0034(13) -0.0210(12)
C4 0.0421(11) 0.0860(15) 0.0698(14) -0.0005(12) -0.0027(11) -0.0060(11)
C5 0.0432(11) 0.0571(11) 0.0517(10) 0.0085(9) -0.0038(9) 0.0039(9)
C6 0.0551(13) 0.0592(12) 0.0672(12) 0.0057(10) 0.0148(11) 0.0071(10)
C7 0.0843(16) 0.0509(11) 0.0601(12) 0.0030(10) 0.0140(12) 0.0026(12)
O7 0.1312(18) 0.0693(11) 0.1083(14) -0.0272(10) 0.0509(14) -0.0087(11)
C8 0.0642(13) 0.0526(10) 0.0580(11) -0.0011(9) -0.0028(11) -0.0062(10)
C9 0.0469(11) 0.0559(11) 0.0507(10) 0.0048(9) -0.0065(9) 0.0006(9)
C10 0.0372(9) 0.0512(10) 0.0467(10) 0.0029(8) -0.0055(8) 0.0026(8)
C11 0.0506(12) 0.0630(11) 0.0491(10) 0.0040(9) -0.0079(9) 0.0073(10)
C12 0.0521(11) 0.0550(10) 0.0404(9) 0.0037(8) -0.0059(9) 0.0033(10)
C13 0.0719(15) 0.0524(11) 0.0564(11) -0.0003(9) 0.0062(12) 0.0025(11)
C14 0.0750(17) 0.0744(15) 0.0637(13) 0.0027(11) 0.0111(13) -0.0172(13)
C15 0.0601(14) 0.0910(16) 0.0533(12) 0.0012(12) 0.0094(11) 0.0022(13)
C16 0.0776(17) 0.0695(13) 0.0537(12) -0.0037(11) 0.0077(12) 0.0153(13)
C17 0.0712(15) 0.0558(11) 0.0534(11) -0.0031(9) 0.0033(11) -0.0051(12)

loop_
_atom_type_symbol
_atom_type_description
_atom_type_scat_dispersion_real
_atom_type_scat_dispersion_imag
_atom_type_scat_source
C C 0.0033 0.0000 'International Tables Vol C Tables 4.2.6.8 and 6.1.1.4'
H H 0.0000 0.0000 'International Tables Vol C Tables 4.2.6.8 and 6.1.1.4'
O O 0.0106 0.0000 'International Tables Vol C Tables 4.2.6.8 and 6.1.1.4'

loop_
_geom_angle_atom_site_label_1
_geom_angle_atom_site_label_2
_geom_angle_atom_site_label_3
_geom_angle
_geom_angle_site_symmetry_1
_geom_angle_site_symmetry_3
_geom_angle_publ_flag
O1 C1 C2 121.53(19) . . ?
O1 C1 C10 120.68(18) . . ?
C2 C1 C10 117.77(18) . . ?
C1 C2 C3 109.79(17) . . ?
C2 C3 C4 110.15(19) . . ?
C5 C4 C3 112.48(18) . . ?
C6 C5 C4 121.64(19) . . ?
C6 C5 C10 120.95(18) . . ?
C4 C5 C10 117.40(17) . . ?
C5 C6 C7 124.9(2) . . ?
O7 C7 C6 121.4(2) . . ?
O7 C7 C8 122.0(2) . . ?
C6 C7 C8 116.54(18) . . ?
C7 C8 C9 111.95(18) . . ?
C8 C9 C10 113.13(17) . . ?
C9 C10 C5 110.96(15) . . ?
C9 C10 C1 109.43(15) . . ?
C5 C10 C1 109.80(16) . . ?
C9 C10 C11 111.68(16) . . ?
C5 C10 C11 106.92(14) . . ?
C1 C10 C11 107.97(15) . . ?
C12 C11 C10 115.34(15) . . ?
C13 C12 C17 117.45(19) . . ?
C13 C12 C11 120.55(19) . . ?
C17 C12 C11 121.99(19) . . ?
C12 C13 C14 120.9(2) . . ?
C15 C14 C13 120.8(2) . . ?
C14 C15 C16 119.2(2) . . ?
C15 C16 C17 120.6(2) . . ?
C16 C17 C12 121.1(2) . . ?

loop_
_geom_bond_atom_site_label_1
_geom_bond_atom_site_label_2
_geom_bond_distance
_geom_bond_site_symmetry_2
_geom_bond_publ_flag
C1 O1 1.207(2) . ?
C1 C2 1.500(3) . ?
C1 C10 1.535(3) . ?
C2 C3 1.522(3) . ?
C3 C4 1.522(3) . ?
C4 C5 1.493(3) . ?
C5 C6 1.337(3) . ?
C5 C10 1.524(3) . ?
C6 C7 1.451(3) . ?
C7 O7 1.215(2) . ?
C7 C8 1.495(4) . ?
C8 C9 1.522(3) . ?
C9 C10 1.522(3) . ?
C10 C11 1.576(3) . ?
C11 C12 1.505(3) . ?
C12 C13 1.381(3) . ?
C12 C17 1.387(3) . ?
C13 C14 1.384(3) . ?
C14 C15 1.362(3) . ?
C15 C16 1.365(3) . ?
C16 C17 1.380(3) . ?

loop_
_cod_related_entry_id
_cod_related_entry_database
_cod_related_entry_code
1 ChemSpider 30658819
